data_2021435
loop_
_publ_author_name
'Borodi, Gheorghe'
'Turza, Alexandru'
'Onija, Oana'
'Bende, Attila'

_publ_section_title
;
 Succinic, fumaric, adipic and oxalic acid cocrystals of promethazine
 hydrochloride
;
_journal_coeditor_code QP3016
_journal_issue 2
_journal_name_full 'Acta Crystallographica Section C'
_journal_page_first 107
_journal_page_last 119
_journal_paper_doi 10.1107/S2053229618017904
_journal_volume 75
_journal_year 2019
_chemical_formula_iupac '2C17 H21 N2 S +, 2Cl -, C4 H6 O4'
_chemical_formula_moiety '2(C17 H21 N2 S +), 2(Cl -), C4 H6 O4'
_chemical_formula_sum 'C38 H48 Cl2 N4 O4 S2'
_chemical_formula_weight 759.82
_chemical_name_common
;
Promethazine hydrochloride succinic acid
;
_chemical_name_systematic
;
<i>N</i>,<i>N</i>-Dimethyl-1-(10<i>H</i>-phenothiazin-10-yl)propan-2-aminium
chloride succinic acid monosolvate
;
_space_group_crystal_system monoclinic
_space_group_IT_number 14
_space_group_name_Hall '-P 2ybc'
_space_group_name_H-M_alt 'P 1 21/c 1'
_symmetry_space_group_name_Hall '-P 2ybc'
_symmetry_space_group_name_H-M 'P 1 21/c 1'
_atom_sites_solution_hydrogens geom
_atom_sites_solution_primary dual
_audit_creation_method
;
Olex2 1.2
(compiled 2018.05.29 svn.r3508 for OlexSys, GUI svn.r5506)
;
_cell_angle_alpha 90
_cell_angle_beta 103.070(4)
_cell_angle_gamma 90
_cell_formula_units_Z 2
_cell_length_a 8.8247(3)
_cell_length_b 26.4201(7)
_cell_length_c 8.7393(4)
_cell_measurement_reflns_used 8891
_cell_measurement_temperature 293(2)
_cell_measurement_theta_max 71.057
_cell_measurement_theta_min 5.460
_cell_volume 1984.78(13)
_computing_cell_refinement
;
CrysAlis PRO (Agilent, 2012)
;
_computing_data_collection
;
CrysAlis PRO (Agilent, 2012)
;
_computing_data_reduction
;
CrysAlis PRO (Agilent, 2012)
;
_computing_molecular_graphics
;
OLEX2 (Dolomanov <i>et al.</i>, 2009)
;
_computing_publication_material
;
OLEX2 (Dolomanov <i>et al.</i>, 2009)
;
_computing_structure_refinement
;
SHELXL2016 (Sheldrick, 2015b)
;
_computing_structure_solution
;
SHELXS97 (Sheldrick, 2008)
;
_diffrn_ambient_temperature 293.15
_diffrn_measured_fraction_theta_full 0.922
_diffrn_measured_fraction_theta_max 0.912
_diffrn_measurement_device_type 'Agilent SuperNova Dual Source diffractometer with an Eos detector'
_diffrn_radiation_type CuK\a
_diffrn_radiation_wavelength 1.54184
_diffrn_reflns_av_R_equivalents 0.1226
_diffrn_reflns_av_unetI/netI 0.0704
_diffrn_reflns_limit_h_max 10
_diffrn_reflns_limit_h_min -10
_diffrn_reflns_limit_k_max 32
_diffrn_reflns_limit_k_min -32
_diffrn_reflns_limit_l_max 8
_diffrn_reflns_limit_l_min -10
_diffrn_reflns_number 11754
_diffrn_reflns_theta_full 67.684
_diffrn_reflns_theta_max 71.057
_diffrn_reflns_theta_min 5.460
_exptl_absorpt_coefficient_mu 2.799
_exptl_absorpt_correction_T_max 1.00000
_exptl_absorpt_correction_T_min 0.49179
_exptl_absorpt_correction_type multi-scan
_exptl_absorpt_process_details
;
(CrysAlis PRO; Agilent, 2012)
;
_exptl_crystal_colour blue
_exptl_crystal_density_diffrn 1.271
_exptl_crystal_description needle
_exptl_crystal_F_000 804
_exptl_crystal_size_max 0.25
_exptl_crystal_size_mid 0.15
_exptl_crystal_size_min 0.09
_refine_diff_density_max 0.628
_refine_diff_density_min -0.371
_refine_ls_extinction_method none
_refine_ls_goodness_of_fit_ref 1.079
_refine_ls_hydrogen_treatment constr
_refine_ls_matrix_type full
_refine_ls_number_parameters 230
_refine_ls_number_reflns 3503
_refine_ls_number_restraints 0
_refine_ls_restrained_S_all 1.079
_refine_ls_R_factor_all 0.0782
_refine_ls_R_factor_gt 0.0721
_refine_ls_shift/su_max 0.000
_refine_ls_shift/su_mean 0.000
_refine_ls_structure_factor_coef Fsqd
_refine_ls_weighting_details 'w=1/[\s^2^(Fo^2^)+(0.1170P)^2^+0.9442P] where P=(Fo^2^+2Fc^2^)/3'
_refine_ls_weighting_scheme calc
_refine_ls_wR_factor_gt 0.2084
_refine_ls_wR_factor_ref 0.2140
_reflns_number_gt 3008
_reflns_number_total 3503
_reflns_threshold_expression 'I > 2\s(I)'
_cod_data_source_file qp3016sup1.cif
_cod_data_source_block Promethazine_Hydrochloride_succinic_acid
_cod_depositor_comments
;
Adding full bibliography for 2021435--2021439.cif.

2019-10-23
Z value and formula fixed to values more according to usual
chemical conventions.                 miguel
;
_cod_original_formula_sum 'C19 H24 Cl N2 O2 S'
_cod_original_formula_weight 379.91
_cod_original_formula_moiety 'C17 H21 N2 S +, Cl -, 0.5(C4 H6 O4)'
_cod_original_formula_iupac 'C17 H21 N2 S +, Cl -, 0.5C4 H6 O4'
_cod_original_formula_units_Z 4
_cod_original_cell_volume 1984.78(12)
_cod_database_code 2021435
_shelx_space_group_comment
;
The symmetry employed for this shelxl refinement is uniquely defined
by the following loop, which should always be used as a source of
symmetry information in preference to the above space-group names.
They are only intended as comments.
;
_shelx_estimated_absorpt_t_min 0.541
_shelx_estimated_absorpt_t_max 0.787

loop_
_space_group_symop_operation_xyz
'x, y, z'
'-x, y+1/2, -z+1/2'
'-x, -y, -z'
'x, -y-1/2, z-1/2'

loop_
_atom_site_type_symbol
_atom_site_label
_atom_site_fract_x
_atom_site_fract_y
_atom_site_fract_z
_atom_site_U_iso_or_equiv
_atom_site_adp_type
_atom_site_calc_flag
_atom_site_occupancy
Cl Cl1 0.60991(10) 0.28893(3) 0.57926(9) 0.0550(3) Uani d 1
S S1 1.11147(12) 0.06827(3) 0.75956(12) 0.0641(3) Uani d 1
N N2 0.4877(3) 0.18028(8) 0.5415(2) 0.0343(5) Uani d 1
H H2 0.527041 0.215010 0.543037 0.041 Uiso calc 1
O O1 0.6141(4) 0.39576(9) 0.4668(3) 0.0748(8) Uani d 1
H H1 0.614312 0.368266 0.510377 0.112 Uiso calc 1
N N1 0.8953(3) 0.13927(10) 0.5586(3) 0.0454(6) Uani d 1
C C14 0.6285(3) 0.14657(10) 0.5855(3) 0.0354(6) Uani d 1
H H14 0.679744 0.154072 0.694728 0.042 Uiso calc 1
O O2 0.5101(5) 0.42148(10) 0.6600(3) 0.0834(10) Uani d 1
C C11 0.9526(4) 0.21099(12) 0.7423(3) 0.0459(7) Uani d 1
H H11 0.879999 0.231054 0.675289 0.055 Uiso calc 1
C C13 0.7426(3) 0.15987(12) 0.4836(3) 0.0414(6) Uani d 1
H H13A 0.707373 0.145505 0.379481 0.050 Uiso calc 1
H H13B 0.749195 0.196317 0.473412 0.050 Uiso calc 1
C C10 1.0351(4) 0.23054(14) 0.8834(4) 0.0530(8) Uani d 1
H H10 1.015404 0.263376 0.911985 0.064 Uiso calc 1
C C7 1.0893(3) 0.13247(12) 0.8040(3) 0.0434(6) Uani d 1
C C12 0.9778(3) 0.16124(11) 0.6999(3) 0.0392(6) Uani d 1
C C1 0.9752(4) 0.10842(12) 0.4720(4) 0.0463(7) Uani d 1
C C6 1.0838(4) 0.07314(12) 0.5538(4) 0.0528(8) Uani d 1
C C16 0.3900(4) 0.17199(15) 0.3818(4) 0.0545(8) Uani d 1
H H16A 0.345098 0.138745 0.375584 0.082 Uiso calc 1
H H16B 0.453034 0.175009 0.305956 0.082 Uiso calc 1
H H16C 0.308560 0.196833 0.360319 0.082 Uiso calc 1
C C17 0.3905(4) 0.17832(13) 0.6605(4) 0.0523(8) Uani d 1
H H17A 0.452784 0.187510 0.761596 0.078 Uiso calc 1
H H17B 0.351030 0.144629 0.665180 0.078 Uiso calc 1
H H17C 0.305188 0.201542 0.631448 0.078 Uiso calc 1
C C9 1.1459(5) 0.20193(15) 0.9816(4) 0.0602(9) Uani d 1
H H9 1.202038 0.215610 1.075506 0.072 Uiso calc 1
C C18 0.5536(5) 0.43033(12) 0.5443(4) 0.0522(8) Uani d 1
C C8 1.1740(4) 0.15321(14) 0.9416(4) 0.0543(8) Uani d 1
H H8 1.250391 0.134115 1.007428 0.065 Uiso calc 1
C C2 0.9512(5) 0.11077(15) 0.3100(4) 0.0584(9) Uani d 1
H H2A 0.882785 0.134550 0.254015 0.070 Uiso calc 1
C C5 1.1637(5) 0.04138(15) 0.4738(6) 0.0706(11) Uani d 1
H H5 1.237117 0.018917 0.529143 0.085 Uiso calc 1
C C19 0.5459(5) 0.48106(12) 0.4662(4) 0.0613(10) Uani d 1
H H19A 0.650780 0.493779 0.476113 0.074 Uiso calc 1
H H19B 0.499512 0.477101 0.355119 0.074 Uiso calc 1
C C3 1.0292(6) 0.07763(18) 0.2310(5) 0.0768(13) Uani d 1
H H3 1.010454 0.078724 0.122003 0.092 Uiso calc 1
C C4 1.1348(6) 0.04294(17) 0.3135(7) 0.0853(15) Uani d 1
H H4 1.186024 0.020747 0.259685 0.102 Uiso calc 1
C C15 0.5874(5) 0.09086(13) 0.5761(4) 0.0544(8) Uani d 1
H H15A 0.543413 0.081833 0.468821 0.082 Uiso calc 1
H H15B 0.513102 0.084207 0.638641 0.082 Uiso calc 1
H H15C 0.679569 0.071200 0.614840 0.082 Uiso calc 1

loop_
_atom_site_aniso_label
_atom_site_aniso_U_11
_atom_site_aniso_U_22
_atom_site_aniso_U_33
_atom_site_aniso_U_12
_atom_site_aniso_U_13
_atom_site_aniso_U_23
Cl1 0.0694(6) 0.0276(4) 0.0660(5) 0.0036(3) 0.0114(4) -0.0002(3)
S1 0.0647(6) 0.0394(5) 0.0856(7) 0.0075(4) 0.0111(4) 0.0105(4)
N2 0.0354(12) 0.0306(11) 0.0395(11) -0.0001(9) 0.0138(8) 0.0020(8)
O1 0.136(3) 0.0340(13) 0.0632(15) 0.0062(14) 0.0411(15) 0.0049(10)
N1 0.0365(13) 0.0562(16) 0.0446(12) 0.0085(11) 0.0117(10) -0.0086(10)
C14 0.0378(14) 0.0340(14) 0.0356(13) 0.0042(10) 0.0107(10) 0.0028(9)
O2 0.148(3) 0.0492(15) 0.0670(16) 0.0053(17) 0.0537(18) 0.0123(12)
C11 0.0453(17) 0.0487(18) 0.0464(15) 0.0078(12) 0.0159(12) 0.0014(11)
C13 0.0366(15) 0.0497(16) 0.0400(14) 0.0046(12) 0.0130(10) 0.0024(11)
C10 0.057(2) 0.054(2) 0.0517(17) 0.0018(15) 0.0196(14) -0.0053(14)
C7 0.0390(15) 0.0458(16) 0.0480(15) -0.0006(12) 0.0155(11) 0.0086(12)
C12 0.0345(14) 0.0478(16) 0.0387(13) 0.0030(11) 0.0155(10) 0.0007(11)
C1 0.0391(15) 0.0419(17) 0.0643(18) -0.0090(12) 0.0253(13) -0.0112(13)
C6 0.0448(18) 0.0335(16) 0.085(2) -0.0042(13) 0.0246(15) -0.0102(14)
C16 0.0483(18) 0.066(2) 0.0463(16) 0.0062(15) 0.0057(12) 0.0001(14)
C17 0.0502(18) 0.058(2) 0.0549(17) 0.0093(15) 0.0259(14) 0.0061(14)
C9 0.065(2) 0.063(2) 0.0485(18) -0.0054(17) 0.0051(14) -0.0029(15)
C18 0.080(2) 0.0317(16) 0.0448(16) -0.0096(14) 0.0153(15) 0.0019(11)
C8 0.0452(18) 0.066(2) 0.0495(17) 0.0019(15) 0.0057(12) 0.0130(14)
C2 0.062(2) 0.060(2) 0.062(2) -0.0149(17) 0.0332(16) -0.0151(15)
C5 0.058(2) 0.045(2) 0.117(3) -0.0021(16) 0.036(2) -0.024(2)
C19 0.106(3) 0.0325(16) 0.0534(18) -0.0099(17) 0.0343(18) 0.0024(13)
C3 0.087(3) 0.081(3) 0.078(3) -0.024(2) 0.052(2) -0.033(2)
C4 0.079(3) 0.059(3) 0.135(4) -0.011(2) 0.058(3) -0.040(3)
C15 0.068(2) 0.0356(17) 0.063(2) 0.0026(14) 0.0218(16) 0.0052(13)

loop_
_atom_type_symbol
_atom_type_description
_atom_type_scat_dispersion_real
_atom_type_scat_dispersion_imag
_atom_type_scat_source
C C 0.0181 0.0091 'International Tables Vol C Tables 4.2.6.8 and 6.1.1.4'
H H 0.0000 0.0000 'International Tables Vol C Tables 4.2.6.8 and 6.1.1.4'
Cl Cl 0.3639 0.7018 'International Tables Vol C Tables 4.2.6.8 and 6.1.1.4'
N N 0.0311 0.0180 'International Tables Vol C Tables 4.2.6.8 and 6.1.1.4'
O O 0.0492 0.0322 'International Tables Vol C Tables 4.2.6.8 and 6.1.1.4'
S S 0.3331 0.5567 'International Tables Vol C Tables 4.2.6.8 and 6.1.1.4'

loop_
_geom_angle_atom_site_label_1
_geom_angle_atom_site_label_2
_geom_angle_atom_site_label_3
_geom_angle_site_symmetry_1
_geom_angle
C7 S1 C6 . 99.07(14)
C16 N2 C14 . 115.1(2)
C16 N2 C17 . 110.4(3)
C17 N2 C14 . 111.9(2)
C12 N1 C13 . 118.7(2)
C1 N1 C13 . 119.8(2)
C1 N1 C12 . 119.2(2)
N2 C14 C13 . 109.3(2)
N2 C14 C15 . 112.8(2)
C15 C14 C13 . 111.9(2)
C10 C11 C12 . 120.3(3)
N1 C13 C14 . 108.3(2)
C9 C10 C11 . 120.6(3)
C12 C7 S1 . 118.4(2)
C8 C7 S1 . 120.7(2)
C8 C7 C12 . 120.9(3)
C11 C12 N1 . 122.6(3)
C11 C12 C7 . 117.9(3)
C7 C12 N1 . 119.5(3)
N1 C1 C6 . 118.5(3)
C2 C1 N1 . 123.0(3)
C2 C1 C6 . 118.5(3)
C1 C6 S1 . 119.1(2)
C5 C6 S1 . 120.2(3)
C5 C6 C1 . 120.7(4)
C8 C9 C10 . 120.1(3)
O1 C18 C19 . 111.6(3)
O2 C18 O1 . 123.3(3)
O2 C18 C19 . 125.1(3)
C9 C8 C7 . 120.2(3)
C1 C2 C3 . 120.1(4)
C4 C5 C6 . 120.1(4)
C19 C19 C18 3_666 113.1(3)
C4 C3 C2 . 120.6(4)
C5 C4 C3 . 120.0(3)

loop_
_geom_bond_atom_site_label_1
_geom_bond_atom_site_label_2
_geom_bond_site_symmetry_2
_geom_bond_distance
S1 C7 . 1.761(3)
S1 C6 . 1.764(4)
N2 C14 . 1.506(3)
N2 C16 . 1.481(4)
N2 C17 . 1.491(3)
O1 C18 . 1.320(4)
N1 C13 . 1.463(4)
N1 C12 . 1.409(4)
N1 C1 . 1.406(4)
C14 C13 . 1.528(4)
C14 C15 . 1.514(4)
O2 C18 . 1.183(4)
C11 C10 . 1.382(5)
C11 C12 . 1.397(4)
C10 C9 . 1.373(5)
C7 C12 . 1.403(4)
C7 C8 . 1.378(5)
C1 C6 . 1.410(5)
C1 C2 . 1.384(5)
C6 C5 . 1.383(5)
C9 C8 . 1.371(5)
C18 C19 . 1.499(4)
C2 C3 . 1.390(5)
C5 C4 . 1.366(7)
C19 C19 3_666 1.491(7)
C3 C4 . 1.387(8)
